data_7053977
loop_
_publ_author_name
'Ranyuk, Elena'
'Ermakova, Elizaveta V.'
'Bovigny, Laura'
'Meyer, Michel'
'Bessmertnykh-Lemeune, Alla'
'Guilard, Roger'
'Rousselin, Yoann'
'Tsivadze, Aslan Yu.'
'Arslanov, Vladimir V.'

_publ_section_title
;
 Towards sensory Langmuir monolayers consisting of macrocyclic
 pentaaminoanthraquinone
;
_journal_issue 1
_journal_name_full 'New Journal of Chemistry'
_journal_page_first 317
_journal_paper_doi 10.1039/c3nj01121f
_journal_volume 38
_journal_year 2014
_chemical_formula_moiety 'C22 H29 N5 O2, 2(C F3 O3 S)'
_chemical_formula_sum 'C24 H29 F6 N5 O8 S2'
_chemical_formula_weight 693.64
_space_group_crystal_system triclinic
_space_group_IT_number 2
_space_group_name_Hall '-P 1'
_space_group_name_H-M_alt 'P -1'
_symmetry_space_group_name_Hall '-P 1'
_symmetry_space_group_name_H-M 'P -1'
_atom_sites_solution_hydrogens difmap
_audit_creation_date 2013-06-14
_audit_creation_method
;
  Olex2 1.2
  (compiled 2013.04.25 svn.r2679, GUI svn.r4466)
;
_audit_update_record
;
2013-06-14 # Formatted by publCIF
;
_cell_angle_alpha 94.7590(10)
_cell_angle_beta 91.3570(10)
_cell_angle_gamma 105.7310(10)
_cell_formula_units_Z 2
_cell_length_a 9.2673(2)
_cell_length_b 10.8959(3)
_cell_length_c 15.1558(5)
_cell_measurement_temperature 115
_cell_volume 1466.27(7)
_computing_cell_refinement 'DENZO, (Otwinowski & Minor, 1997)'
_computing_data_collection 'Nonius (1998). COLLECT. Nonius BV, Delft, The Netherlands.'
_computing_data_reduction 'DENZO, (Otwinowski & Minor, 1997)'
_computing_molecular_graphics
;
O. V. Dolomanov, L. J. Bourhis, R. J. Gildea, J. A. K. Howard and H. Puschmann,
OLEX2: a complete structure solution, refinement and analysis program.
J. Appl. Cryst. (2009). 42, 339-341.
;
_computing_publication_material
;
O. V. Dolomanov, L. J. Bourhis, R. J. Gildea, J. A. K. Howard and H. Puschmann,
OLEX2: a complete structure solution, refinement and analysis program.
J. Appl. Cryst. (2009). 42, 339-341.
;
_computing_structure_refinement
;
SHELXL, G.M. Sheldrick, Acta Cryst.
(2008). A64, 112-122
;
_computing_structure_solution 'SIR92 (Altomare et al., 1993)'
_diffrn_ambient_temperature 115.0
_diffrn_detector 'CCD Plate'
_diffrn_detector_area_resol_mean 9
_diffrn_detector_type 'CCD area detector'
_diffrn_measured_fraction_theta_full 0.996
_diffrn_measured_fraction_theta_max 0.991
_diffrn_measurement_device '\k-geometry diffractometer'
_diffrn_measurement_device_type 'Nonius Kappa Apex II'
_diffrn_measurement_method 'CCD rotation images, thick slices'
_diffrn_radiation_collimation '0.6 mm'
_diffrn_radiation_monochromator graphite
_diffrn_radiation_probe x-ray
_diffrn_radiation_type 'Mo K\a~1~'
_diffrn_radiation_wavelength 0.71073
_diffrn_radiation_xray_symbol K-L~3~
_diffrn_reflns_av_R_equivalents 0.0367
_diffrn_reflns_av_unetI/netI 0.0675
_diffrn_reflns_Laue_measured_fraction_full 0.996
_diffrn_reflns_Laue_measured_fraction_max 0.991
_diffrn_reflns_limit_h_max 12
_diffrn_reflns_limit_h_min -12
_diffrn_reflns_limit_k_max 14
_diffrn_reflns_limit_k_min -14
_diffrn_reflns_limit_l_max 19
_diffrn_reflns_limit_l_min -19
_diffrn_reflns_number 12162
_diffrn_reflns_point_group_measured_fraction_full 0.996
_diffrn_reflns_point_group_measured_fraction_max 0.991
_diffrn_reflns_theta_full 25.242
_diffrn_reflns_theta_max 27.558
_diffrn_reflns_theta_min 2.867
_diffrn_source 'X-ray tube'
_diffrn_source_target Mo
_diffrn_source_type 'Siemens KFF Mo 2K-180'
_exptl_absorpt_coefficient_mu 0.276
_exptl_absorpt_correction_type none
_exptl_crystal_colour 'clear light red'
_exptl_crystal_colour_lustre clear
_exptl_crystal_colour_modifier light
_exptl_crystal_colour_primary red
_exptl_crystal_density_diffrn 1.571
_exptl_crystal_description prism
_exptl_crystal_F_000 716
_exptl_crystal_size_max 0.2
_exptl_crystal_size_mid 0.2
_exptl_crystal_size_min 0.07
_refine_diff_density_max 0.529
_refine_diff_density_min -0.373
_refine_diff_density_rms 0.064
_refine_ls_extinction_method none
_refine_ls_goodness_of_fit_ref 1.026
_refine_ls_hydrogen_treatment refxyz
_refine_ls_matrix_type full
_refine_ls_number_parameters 493
_refine_ls_number_reflns 6709
_refine_ls_number_restraints 0
_refine_ls_restrained_S_all 1.026
_refine_ls_R_factor_all 0.0841
_refine_ls_R_factor_gt 0.0443
_refine_ls_shift/su_max 0.000
_refine_ls_shift/su_mean 0.000
_refine_ls_structure_factor_coef Fsqd
_refine_ls_weighting_details
;
 w=1/[\s^2^(Fo^2^)+(0.0511P)^2^+0.2863P]
 where P=(Fo^2^+2Fc^2^)/3
;
_refine_ls_weighting_scheme calc
_refine_ls_wR_factor_gt 0.0993
_refine_ls_wR_factor_ref 0.1146
_reflns_Friedel_coverage 0.000
_reflns_number_gt 4533
_reflns_number_total 6709
_reflns_threshold_expression 'I > 2\s(I)'
_cod_data_source_file c3nj01121f.txt
_cod_data_source_block 07era32
_cod_database_code 7053977
_olex2_refinement_description
;
1. Fixed Uiso
 At 1.2 times of:
  All C(H) groups, All C(H,H) groups, All N(H) groups, All N(H,H) groups
;
_shelx_estimated_absorpt_t_max 0.981
_shelx_estimated_absorpt_t_min 0.947
_shelx_space_group_comment
;
The symmetry employed for this shelxl refinement is uniquely defined
by the following loop, which should always be used as a source of
symmetry information in preference to the above space-group names.
They are only intended as comments.
;
_shelxl_version_number 2013-2

loop_
_space_group_symop_operation_xyz
'x, y, z'
'-x, -y, -z'

loop_
_atom_site_label
_atom_site_type_symbol
_atom_site_fract_x
_atom_site_fract_y
_atom_site_fract_z
_atom_site_U_iso_or_equiv
_atom_site_adp_type
_atom_site_occupancy
_atom_site_site_symmetry_order
_atom_site_calc_flag
_atom_site_refinement_flags_adp
C1 C 1.2499(3) 0.1563(2) 0.79787(18) 0.0299(6) Uani 1 1 d .
H1A H 1.310(3) 0.187(2) 0.7492(16) 0.036 Uiso 1 1 d U
H1B H 1.306(3) 0.106(2) 0.8274(16) 0.036 Uiso 1 1 d U
C2 C 1.2472(3) 0.2716(2) 0.85965(17) 0.0327(6) Uani 1 1 d .
H2A H 1.190(3) 0.244(2) 0.9144(17) 0.039 Uiso 1 1 d U
H2B H 1.346(3) 0.327(2) 0.8704(16) 0.039 Uiso 1 1 d U
C3 C 1.1879(3) 0.4830(2) 0.86538(18) 0.0347(6) Uani 1 1 d .
H3A H 1.295(3) 0.518(2) 0.8780(17) 0.042 Uiso 1 1 d U
H3B H 1.143(3) 0.473(2) 0.9243(18) 0.042 Uiso 1 1 d U
C4 C 1.1302(3) 0.5690(2) 0.80996(18) 0.0326(6) Uani 1 1 d .
H4A H 1.155(3) 0.653(2) 0.8440(16) 0.039 Uiso 1 1 d U
H4B H 1.185(3) 0.570(2) 0.7512(17) 0.039 Uiso 1 1 d U
C5 C 0.9165(3) 0.5975(2) 0.72622(17) 0.0292(5) Uani 1 1 d .
H5A H 0.976(3) 0.598(2) 0.6734(17) 0.035 Uiso 1 1 d U
H5B H 0.929(3) 0.688(2) 0.7515(15) 0.035 Uiso 1 1 d U
C6 C 0.7535(3) 0.5365(2) 0.69836(17) 0.0287(5) Uani 1 1 d .
H6A H 0.685(3) 0.521(2) 0.7505(16) 0.034 Uiso 1 1 d U
H6B H 0.717(3) 0.584(2) 0.6562(16) 0.034 Uiso 1 1 d U
C7 C 0.5932(3) 0.3449(2) 0.60076(16) 0.0266(5) Uani 1 1 d .
H7A H 0.564(3) 0.410(2) 0.5670(15) 0.032 Uiso 1 1 d U
H7B H 0.518(3) 0.320(2) 0.6435(16) 0.032 Uiso 1 1 d U
C8 C 0.6136(3) 0.2357(2) 0.53838(16) 0.0265(5) Uani 1 1 d .
H8A H 0.520(3) 0.196(2) 0.5050(16) 0.032 Uiso 1 1 d U
H8B H 0.690(3) 0.273(2) 0.4991(16) 0.032 Uiso 1 1 d U
C23 C 0.3759(3) 0.8337(2) 0.04817(15) 0.0261(5) Uani 1 1 d .
C24 C 0.8538(3) 0.7777(2) 0.50871(16) 0.0268(5) Uani 1 1 d .
C16 C 0.8030(3) -0.2031(2) 0.89022(16) 0.0292(5) Uani 1 1 d .
H16 H 0.733(3) -0.276(2) 0.9146(16) 0.035 Uiso 1 1 d U
C18 C 1.0493(3) -0.0602(2) 0.88114(16) 0.0290(5) Uani 1 1 d .
H18 H 1.145(3) -0.028(2) 0.9030(16) 0.035 Uiso 1 1 d U
C11 C 0.3203(3) -0.0749(2) 0.65965(17) 0.0322(6) Uani 1 1 d .
H11 H 0.217(3) -0.091(2) 0.6515(16) 0.039 Uiso 1 1 d U
C15 C 0.7532(3) -0.15186(19) 0.81865(14) 0.0226(5) Uani 1 1 d .
C9 C 0.5707(2) 0.04780(18) 0.62775(14) 0.0219(5) Uani 1 1 d .
C13 C 0.5316(2) -0.12321(19) 0.72701(15) 0.0230(5) Uani 1 1 d .
C12 C 0.3783(3) -0.1480(2) 0.71387(17) 0.0294(6) Uani 1 1 d .
H12 H 0.318(3) -0.205(2) 0.7409(16) 0.035 Uiso 1 1 d U
C21 C 0.7930(2) 0.00025(18) 0.70145(14) 0.0197(5) Uani 1 1 d .
C20 C 0.8506(2) -0.05536(18) 0.77544(14) 0.0207(5) Uani 1 1 d .
C19 C 1.0040(2) -0.00891(19) 0.80609(14) 0.0228(5) Uani 1 1 d .
C10 C 0.4128(3) 0.0212(2) 0.61835(17) 0.0285(5) Uani 1 1 d .
H10 H 0.375(3) 0.071(2) 0.5834(16) 0.034 Uiso 1 1 d U
C22 C 0.6305(2) -0.02600(18) 0.68497(14) 0.0202(5) Uani 1 1 d .
C17 C 0.9515(3) -0.1551(2) 0.92107(16) 0.0319(6) Uani 1 1 d .
H17 H 0.986(3) -0.188(2) 0.9685(17) 0.038 Uiso 1 1 d U
C14 C 0.5926(3) -0.19965(19) 0.78769(15) 0.0259(5) Uani 1 1 d .
N1 N 1.1030(2) 0.08208(17) 0.76421(13) 0.0257(4) Uani 1 1 d .
H1 H 1.072(3) 0.100(2) 0.7172(16) 0.031 Uiso 1 1 d U
N2 N 1.1637(2) 0.35351(17) 0.81745(13) 0.0243(4) Uani 1 1 d .
H2C H 1.194(3) 0.360(2) 0.7638(17) 0.029 Uiso 1 1 d U
H2D H 1.064(3) 0.312(2) 0.8164(15) 0.029 Uiso 1 1 d U
N3 N 0.9687(2) 0.52106(17) 0.78864(13) 0.0270(5) Uani 1 1 d .
H3 H 0.920(3) 0.521(2) 0.8367(16) 0.032 Uiso 1 1 d U
N4 N 0.7384(2) 0.40719(17) 0.65103(13) 0.0228(4) Uani 1 1 d .
H4C H 0.817(3) 0.416(2) 0.6135(16) 0.027 Uiso 1 1 d U
H4D H 0.750(2) 0.353(2) 0.6905(15) 0.027 Uiso 1 1 d U
N5 N 0.6621(2) 0.14080(16) 0.58389(12) 0.0235(4) Uani 1 1 d .
H5 H 0.751(3) 0.150(2) 0.5910(16) 0.028 Uiso 1 1 d U
O1 O 0.88143(16) 0.07190(14) 0.65474(10) 0.0268(4) Uani 1 1 d .
O2 O 0.51172(18) -0.29869(14) 0.81260(12) 0.0371(4) Uani 1 1 d .
O3 O 0.75564(19) 0.63940(16) 0.36292(10) 0.0376(4) Uani 1 1 d .
O4 O 0.80256(19) 0.53315(14) 0.49059(11) 0.0353(4) Uani 1 1 d .
O5 O 1.01032(18) 0.65997(14) 0.41439(12) 0.0370(4) Uani 1 1 d .
O6 O 0.34510(19) 0.73273(16) 0.19673(10) 0.0390(4) Uani 1 1 d .
O7 O 0.12568(19) 0.76704(16) 0.12450(13) 0.0450(5) Uani 1 1 d .
O8 O 0.2312(2) 0.60012(15) 0.06408(11) 0.0452(5) Uani 1 1 d .
F1 F 0.87776(16) 0.88141(12) 0.46496(9) 0.0388(4) Uani 1 1 d .
F2 F 0.95544(16) 0.79979(13) 0.57553(10) 0.0445(4) Uani 1 1 d .
F3 F 0.71965(15) 0.76203(13) 0.54449(9) 0.0367(3) Uani 1 1 d .
F4 F 0.50227(15) 0.80281(13) 0.03133(9) 0.0412(4) Uani 1 1 d .
F5 F 0.41401(19) 0.95145(12) 0.08747(10) 0.0533(5) Uani 1 1 d .
F6 F 0.30836(15) 0.83418(14) -0.03020(9) 0.0449(4) Uani 1 1 d .
S1 S 0.25603(6) 0.72023(5) 0.11619(4) 0.02346(15) Uani 1 1 d .
S2 S 0.85683(6) 0.63597(5) 0.43692(4) 0.02449(15) Uani 1 1 d .

loop_
_atom_site_aniso_label
_atom_site_aniso_U_11
_atom_site_aniso_U_22
_atom_site_aniso_U_33
_atom_site_aniso_U_23
_atom_site_aniso_U_13
_atom_site_aniso_U_12
C1 0.0200(12) 0.0352(13) 0.0347(15) 0.0094(11) -0.0041(11) 0.0067(10)
C2 0.0265(14) 0.0412(14) 0.0299(15) 0.0063(11) -0.0036(11) 0.0080(11)
C3 0.0348(15) 0.0362(14) 0.0275(15) -0.0056(11) -0.0037(12) 0.0030(11)
C4 0.0364(15) 0.0218(12) 0.0328(15) -0.0046(10) 0.0021(12) -0.0013(10)
C5 0.0408(15) 0.0195(11) 0.0285(14) 0.0051(10) 0.0101(11) 0.0086(10)
C6 0.0391(15) 0.0243(12) 0.0277(14) 0.0052(10) 0.0100(11) 0.0158(11)
C7 0.0214(12) 0.0320(12) 0.0310(14) 0.0121(11) 0.0050(10) 0.0121(10)
C8 0.0248(13) 0.0307(12) 0.0255(13) 0.0075(10) -0.0052(11) 0.0093(10)
C23 0.0254(12) 0.0299(12) 0.0243(13) 0.0051(10) -0.0024(10) 0.0092(10)
C24 0.0242(12) 0.0290(12) 0.0293(14) 0.0080(10) 0.0008(10) 0.0095(10)
C16 0.0379(15) 0.0285(12) 0.0252(13) 0.0099(10) 0.0088(11) 0.0133(11)
C18 0.0306(14) 0.0335(13) 0.0260(14) 0.0042(10) -0.0006(11) 0.0139(11)
C11 0.0171(12) 0.0325(13) 0.0438(16) -0.0032(11) -0.0036(11) 0.0037(10)
C15 0.0299(12) 0.0223(11) 0.0191(12) 0.0028(9) 0.0070(10) 0.0122(9)
C9 0.0227(12) 0.0202(10) 0.0210(12) -0.0022(9) -0.0025(9) 0.0046(9)
C13 0.0238(12) 0.0182(10) 0.0255(13) -0.0009(9) 0.0028(10) 0.0041(9)
C12 0.0231(13) 0.0241(12) 0.0361(15) 0.0006(10) 0.0051(11) -0.0013(10)
C21 0.0235(12) 0.0169(10) 0.0192(12) 0.0000(8) 0.0010(9) 0.0068(9)
C20 0.0238(12) 0.0206(10) 0.0199(12) 0.0045(9) 0.0033(9) 0.0092(9)
C19 0.0247(12) 0.0254(11) 0.0212(12) 0.0038(9) 0.0024(10) 0.0114(9)
C10 0.0216(12) 0.0280(12) 0.0353(15) -0.0010(10) -0.0059(11) 0.0078(10)
C22 0.0199(11) 0.0188(10) 0.0210(12) -0.0003(8) -0.0007(9) 0.0046(8)
C17 0.0421(16) 0.0382(13) 0.0228(14) 0.0111(11) 0.0055(11) 0.0207(12)
C14 0.0310(13) 0.0203(11) 0.0263(13) 0.0028(9) 0.0111(10) 0.0057(9)
N1 0.0197(10) 0.0302(10) 0.0278(12) 0.0096(9) -0.0028(9) 0.0061(8)
N2 0.0226(10) 0.0296(10) 0.0179(10) 0.0013(8) 0.0020(8) 0.0026(8)
N3 0.0327(12) 0.0226(9) 0.0238(11) 0.0041(8) 0.0079(9) 0.0034(8)
N4 0.0248(11) 0.0246(10) 0.0229(11) 0.0053(8) 0.0052(8) 0.0124(8)
N5 0.0204(10) 0.0255(9) 0.0251(11) 0.0068(8) -0.0041(9) 0.0062(8)
O1 0.0197(8) 0.0329(8) 0.0298(9) 0.0138(7) 0.0020(7) 0.0074(7)
O2 0.0354(10) 0.0280(9) 0.0459(11) 0.0136(8) 0.0089(8) 0.0018(7)
O3 0.0389(10) 0.0550(11) 0.0223(9) 0.0015(8) -0.0017(8) 0.0198(8)
O4 0.0465(11) 0.0275(8) 0.0319(10) 0.0094(7) 0.0125(8) 0.0070(7)
O5 0.0265(9) 0.0342(9) 0.0561(12) 0.0117(8) 0.0195(8) 0.0143(7)
O6 0.0394(10) 0.0490(10) 0.0206(9) 0.0124(8) -0.0044(8) -0.0035(8)
O7 0.0335(10) 0.0497(11) 0.0608(13) 0.0269(9) 0.0237(9) 0.0183(8)
O8 0.0647(13) 0.0290(9) 0.0302(10) -0.0058(7) 0.0143(9) -0.0055(8)
F1 0.0461(9) 0.0297(7) 0.0469(9) 0.0133(6) 0.0125(7) 0.0176(6)
F2 0.0434(9) 0.0445(8) 0.0452(10) -0.0066(7) -0.0188(8) 0.0163(7)
F3 0.0334(8) 0.0455(8) 0.0361(9) 0.0058(6) 0.0134(7) 0.0175(6)
F4 0.0296(8) 0.0595(9) 0.0412(9) 0.0209(7) 0.0112(7) 0.0181(7)
F5 0.0737(12) 0.0266(7) 0.0507(10) 0.0029(7) 0.0314(9) -0.0035(7)
F6 0.0309(8) 0.0688(10) 0.0339(9) 0.0268(7) -0.0039(7) 0.0059(7)
S1 0.0257(3) 0.0234(3) 0.0199(3) 0.0036(2) 0.0037(2) 0.0037(2)
S2 0.0242(3) 0.0264(3) 0.0247(3) 0.0062(2) 0.0072(2) 0.0084(2)

loop_
_atom_type_symbol
_atom_type_description
_atom_type_scat_dispersion_real
_atom_type_scat_dispersion_imag
_atom_type_scat_source
C C 0.0033 0.0016 'International Tables Vol C Tables 4.2.6.8 and 6.1.1.4'
H H 0.0000 0.0000 'International Tables Vol C Tables 4.2.6.8 and 6.1.1.4'
N N 0.0061 0.0033 'International Tables Vol C Tables 4.2.6.8 and 6.1.1.4'
O O 0.0106 0.0060 'International Tables Vol C Tables 4.2.6.8 and 6.1.1.4'
F F 0.0171 0.0103 'International Tables Vol C Tables 4.2.6.8 and 6.1.1.4'
S S 0.1246 0.1234 'International Tables Vol C Tables 4.2.6.8 and 6.1.1.4'

loop_
_geom_angle_atom_site_label_1
_geom_angle_atom_site_label_2
_geom_angle_atom_site_label_3
_geom_angle
H1A C1 H1B 104(2)
C2 C1 H1A 107.4(14)
C2 C1 H1B 108.9(14)
N1 C1 H1A 109.4(14)
N1 C1 H1B 113.3(13)
N1 C1 C2 113.2(2)
C1 C2 H2A 110.8(13)
C1 C2 H2B 110.3(15)
H2A C2 H2B 116(2)
N2 C2 C1 111.4(2)
N2 C2 H2A 104.9(13)
N2 C2 H2B 103.3(14)
H3A C3 H3B 105(2)
C4 C3 H3A 110.2(14)
C4 C3 H3B 114.3(14)
N2 C3 H3A 107.2(15)
N2 C3 H3B 108.7(14)
N2 C3 C4 110.8(2)
C3 C4 H4A 106.0(14)
C3 C4 H4B 105.8(13)
H4A C4 H4B 112.9(19)
N3 C4 C3 112.5(2)
N3 C4 H4A 111.4(14)
N3 C4 H4B 108.1(13)
H5A C5 H5B 108.9(19)
C6 C5 H5A 108.3(14)
C6 C5 H5B 109.3(13)
N3 C5 H5A 107.5(13)
N3 C5 H5B 112.5(13)
N3 C5 C6 110.30(19)
C5 C6 H6A 113.6(13)
C5 C6 H6B 111.7(14)
H6A C6 H6B 110.8(19)
N4 C6 C5 108.89(19)
N4 C6 H6A 105.9(13)
N4 C6 H6B 105.6(14)
H7A C7 H7B 106.5(19)
C8 C7 H7A 110.8(13)
C8 C7 H7B 114.6(13)
N4 C7 H7A 108.8(13)
N4 C7 H7B 107.4(14)
N4 C7 C8 108.61(18)
C7 C8 H8A 108.9(14)
C7 C8 H8B 106.2(13)
H8A C8 H8B 110.0(19)
N5 C8 C7 112.93(19)
N5 C8 H8A 110.0(13)
N5 C8 H8B 108.6(13)
F4 C23 F6 106.24(19)
F4 C23 S1 111.46(14)
F5 C23 F4 107.12(18)
F5 C23 F6 108.59(18)
F5 C23 S1 111.92(16)
F6 C23 S1 111.25(15)
F1 C24 F2 108.76(18)
F1 C24 F3 106.98(17)
F1 C24 S2 112.12(16)
F2 C24 F3 106.86(19)
F2 C24 S2 111.33(15)
F3 C24 S2 110.55(15)
C15 C16 H16 118.4(13)
C15 C16 C17 118.9(2)
C17 C16 H16 122.6(13)
C19 C18 H18 118.2(16)
C17 C18 H18 120.3(15)
C17 C18 C19 121.5(2)
C12 C11 H11 119.5(15)
C10 C11 H11 119.4(15)
C10 C11 C12 121.0(2)
C16 C15 C20 121.4(2)
C16 C15 C14 119.0(2)
C20 C15 C14 119.59(19)
C10 C9 C22 117.5(2)
N5 C9 C10 121.04(19)
N5 C9 C22 121.42(19)
C12 C13 C22 121.0(2)
C12 C13 C14 119.2(2)
C22 C13 C14 119.80(19)
C11 C12 H12 118.8(16)
C13 C12 C11 119.7(2)
C13 C12 H12 121.4(16)
C22 C21 C20 119.38(18)
O1 C21 C20 120.39(19)
O1 C21 C22 120.19(18)
C15 C20 C21 120.13(19)
C15 C20 C19 119.32(19)
C19 C20 C21 120.51(18)
C18 C19 C20 117.5(2)
N1 C19 C18 121.5(2)
N1 C19 C20 120.97(19)
C11 C10 C9 121.4(2)
C11 C10 H10 121.1(15)
C9 C10 H10 117.5(15)
C9 C22 C21 120.68(18)
C13 C22 C9 119.32(19)
C13 C22 C21 119.99(18)
C16 C17 H17 119.8(16)
C18 C17 C16 121.2(2)
C18 C17 H17 119.0(16)
C15 C14 C13 118.28(18)
O2 C14 C15 120.9(2)
O2 C14 C13 120.9(2)
C1 N1 H1 117.2(17)
C19 N1 C1 126.5(2)
C19 N1 H1 116.0(17)
C2 N2 H2C 106.5(15)
C2 N2 H2D 107.6(14)
C3 N2 C2 113.79(19)
C3 N2 H2C 110.4(15)
C3 N2 H2D 108.5(14)
H2C N2 H2D 110(2)
C4 N3 C5 112.12(18)
C4 N3 H3 109.7(16)
C5 N3 H3 109.6(16)
C6 N4 H4C 106.8(14)
C6 N4 H4D 109.4(14)
C7 N4 C6 116.51(17)
C7 N4 H4C 110.1(14)
C7 N4 H4D 106.1(14)
H4C N4 H4D 107.7(19)
C8 N5 H5 117.8(16)
C9 N5 C8 125.0(2)
C9 N5 H5 116.4(16)
O6 S1 C23 103.60(10)
O6 S1 O7 114.80(12)
O7 S1 C23 103.01(10)
O8 S1 C23 103.36(10)
O8 S1 O6 115.04(11)
O8 S1 O7 114.73(12)
O3 S2 C24 102.64(10)
O4 S2 C24 103.78(10)
O4 S2 O3 114.62(10)
O4 S2 O5 116.17(10)
O5 S2 C24 103.72(10)
O5 S2 O3 113.63(11)

loop_
_geom_bond_atom_site_label_1
_geom_bond_atom_site_label_2
_geom_bond_distance
C1 H1A 0.96(3)
C1 H1B 0.98(2)
C1 C2 1.509(4)
C1 N1 1.438(3)
C2 H2A 1.02(3)
C2 H2B 0.95(3)
C2 N2 1.500(3)
C3 H3A 0.97(3)
C3 H3B 0.99(3)
C3 C4 1.500(3)
C3 N2 1.490(3)
C4 H4A 0.98(2)
C4 H4B 1.04(3)
C4 N3 1.464(3)
C5 H5A 0.98(3)
C5 H5B 1.01(2)
C5 C6 1.511(3)
C5 N3 1.466(3)
C6 H6A 1.02(3)
C6 H6B 0.97(2)
C6 N4 1.496(3)
C7 H7A 1.00(2)
C7 H7B 0.96(2)
C7 C8 1.512(3)
C7 N4 1.491(3)
C8 H8A 0.96(2)
C8 H8B 0.96(2)
C8 N5 1.450(3)
C23 F4 1.328(3)
C23 F5 1.320(2)
C23 F6 1.330(2)
C23 S1 1.829(2)
C24 F1 1.327(2)
C24 F2 1.327(2)
C24 F3 1.342(3)
C24 S2 1.821(2)
C16 H16 0.98(2)
C16 C15 1.385(3)
C16 C17 1.387(3)
C18 H18 0.91(2)
C18 C19 1.411(3)
C18 C17 1.371(3)
C11 H11 0.93(2)
C11 C12 1.385(3)
C11 C10 1.368(3)
C15 C20 1.406(3)
C15 C14 1.488(3)
C9 C10 1.413(3)
C9 C22 1.428(3)
C9 N5 1.364(3)
C13 C12 1.378(3)
C13 C22 1.408(3)
C13 C14 1.489(3)
C12 H12 0.85(2)
C21 C20 1.473(3)
C21 C22 1.466(3)
C21 O1 1.247(2)
C20 C19 1.426(3)
C19 N1 1.366(3)
C10 H10 0.92(2)
C17 H17 0.92(2)
C14 O2 1.229(2)
N1 H1 0.82(2)
N2 H2C 0.87(3)
N2 H2D 0.91(2)
N3 H3 0.86(2)
N4 H4C 0.92(2)
N4 H4D 0.90(2)
N5 H5 0.81(2)
O3 S2 1.4542(16)
O4 S2 1.4264(15)
O5 S2 1.4298(16)
O6 S1 1.4331(16)
O7 S1 1.4374(17)
O8 S1 1.4303(16)

loop_
_geom_hbond_atom_site_label_D
_geom_hbond_atom_site_label_H
_geom_hbond_atom_site_label_A
_geom_hbond_distance_DH
_geom_hbond_distance_HA
_geom_hbond_distance_DA
_geom_hbond_angle_DHA
_geom_hbond_site_symmetry_A
N1 H1 O1 0.82(2) 1.92(2) 2.582(2) 137(2) .
N2 H2C O3 0.87(3) 1.99(3) 2.853(3) 174(2) 2_766
N2 H2D O7 0.91(2) 2.00(2) 2.844(3) 152(2) 2_666
N3 H3 O8 0.86(2) 2.32(2) 3.085(3) 147(2) 2_666
N4 H4C O4 0.92(2) 2.36(2) 2.886(2) 115.8(16) .
N4 H4C O5 0.92(2) 2.03(2) 2.802(2) 139.9(18) 2_766
N4 H4D O6 0.90(2) 2.11(2) 2.877(2) 143(2) 2_666
N5 H5 O1 0.81(2) 1.94(2) 2.590(2) 137(2) .
N5 H5 O5 0.81(2) 2.59(2) 3.216(2) 135(2) 2_766
